data_1543584
loop_
_publ_author_name
'Lan Qin'
'Lei Yu'
'Xiao-Zhi Yan'
'Wen-Na Zhao'
'Lei Han'

_publ_section_title
;
 Two sinusoidal wavelike 2D coordination polymers with
 benzophenone-4,4'-dicarboxylate
;
_journal_name_full 'Inorganica Chimica Acta'
_journal_page_first 233
_journal_page_last 237
_journal_paper_doi 10.1016/j.ica.2013.09.028
_journal_volume 409B
_journal_year 2014
_chemical_formula_moiety 'C15 H10 Cd O6'
_chemical_formula_sum 'C15 H10 Cd O6'
_chemical_formula_weight 398.63
_space_group_IT_number 13
_symmetry_cell_setting monoclinic
_symmetry_space_group_name_Hall '-P 2yc'
_symmetry_space_group_name_H-M 'P 1 2/c 1'
_atom_sites_solution_hydrogens geom
_atom_sites_solution_primary direct
_atom_sites_solution_secondary difmap
_cell_angle_alpha 90.00
_cell_angle_beta 103.090(4)
_cell_angle_gamma 90.00
_cell_formula_units_Z 2
_cell_length_a 14.848(6)
_cell_length_b 6.391(2)
_cell_length_c 7.149(3)
_cell_measurement_reflns_used 6785
_cell_measurement_temperature 173(2)
_cell_measurement_theta_max 27.48
_cell_measurement_theta_min 2.82
_cell_volume 660.8(4)
_computing_cell_refinement 'SAINT (Bruker, 2003)'
_computing_data_collection 'SMART (Bruker, 2003)'
_computing_data_reduction SAINT
_computing_molecular_graphics SHELXTL
_computing_publication_material SHELXTL
_computing_structure_refinement 'SHELXL-97 (Sheldrick, 1997)'
_computing_structure_solution 'SHELXS-97 (Sheldrick, 1990)'
_diffrn_ambient_temperature 173(2)
_diffrn_measured_fraction_theta_full 0.998
_diffrn_measured_fraction_theta_max 0.998
_diffrn_measurement_device_type 'BRUKER SMART CCD Apex II'
_diffrn_measurement_method '\w scans'
_diffrn_radiation_monochromator graphite
_diffrn_radiation_source 'fine-focus sealed tube'
_diffrn_radiation_type MoK\a
_diffrn_radiation_wavelength 0.71073
_diffrn_reflns_av_R_equivalents 0.0180
_diffrn_reflns_av_sigmaI/netI 0.0146
_diffrn_reflns_limit_h_max 19
_diffrn_reflns_limit_h_min -19
_diffrn_reflns_limit_k_max 8
_diffrn_reflns_limit_k_min -8
_diffrn_reflns_limit_l_max 9
_diffrn_reflns_limit_l_min -9
_diffrn_reflns_number 6785
_diffrn_reflns_theta_full 27.48
_diffrn_reflns_theta_max 27.48
_diffrn_reflns_theta_min 2.82
_diffrn_standards_number 0
_exptl_absorpt_coefficient_mu 1.681
_exptl_absorpt_correction_T_max 0.574
_exptl_absorpt_correction_T_min 0.434
_exptl_absorpt_correction_type multi-scan
_exptl_absorpt_process_details 'SADABS (Sheldrick, 1996)'
_exptl_crystal_colour yellow
_exptl_crystal_density_diffrn 2.004
_exptl_crystal_density_method 'not measured'
_exptl_crystal_description schistose
_exptl_crystal_F_000 392
_exptl_crystal_size_max 0.52
_exptl_crystal_size_mid 0.45
_exptl_crystal_size_min 0.33
_refine_diff_density_max 0.321
_refine_diff_density_min -0.486
_refine_diff_density_rms 0.062
_refine_ls_extinction_method none
_refine_ls_goodness_of_fit_ref 1.090
_refine_ls_hydrogen_treatment mixed
_refine_ls_matrix_type full
_refine_ls_number_parameters 122
_refine_ls_number_reflns 1519
_refine_ls_number_restraints 0
_refine_ls_restrained_S_all 1.090
_refine_ls_R_factor_all 0.0187
_refine_ls_R_factor_gt 0.0183
_refine_ls_shift/su_max 0.000
_refine_ls_shift/su_mean 0.000
_refine_ls_structure_factor_coef Fsqd
_refine_ls_weighting_details 'calc w=1/[\s^2^(Fo^2^)+(0.0249P)^2^+0.3642P] where P=(Fo^2^+2Fc^2^)/3'
_refine_ls_weighting_scheme calc
_refine_ls_wR_factor_gt 0.0481
_refine_ls_wR_factor_ref 0.0484
_reflns_number_gt 1497
_reflns_number_total 1519
_reflns_threshold_expression >2sigma(I)
_cod_data_source_file ICA-2014-409B-233-237-1.CIF
_cod_data_source_block e:\ica\ql-201~1.9-b\a
_cod_depositor_comments
;
The following automatic conversions were performed:

'_journal_paper_doi' value 'doi:10.1016/j.ica.2013.09.028' was
changed to '10.1016/j.ica.2013.09.028'.

Automatic conversion script
Id: cif_fix_values 6433 2018-09-21 13:16:33Z andrius 
;
_cod_original_sg_symbol_H-M P2/c
_cod_database_code 1543584

loop_
_symmetry_equiv_pos_as_xyz
'x, y, z'
'-x, y, -z+1/2'
'-x, -y, -z'
'x, -y, z-1/2'

loop_
_atom_site_label
_atom_site_type_symbol
_atom_site_fract_x
_atom_site_fract_y
_atom_site_fract_z
_atom_site_U_iso_or_equiv
_atom_site_adp_type
_atom_site_occupancy
_atom_site_symmetry_multiplicity
_atom_site_calc_flag
_atom_site_refinement_flags
_atom_site_disorder_assembly
_atom_site_disorder_group
Cd1 Cd 0.5000 0.66066(3) 0.7500 0.02683(8) Uani 1 2 d S . .
O2 O 0.57104(10) 0.6750(2) 0.4815(2) 0.0359(3) Uani 1 1 d . . .
C4 C 0.73697(12) 0.6729(3) 0.5565(2) 0.0239(4) Uani 1 1 d . . .
C3 C 0.64470(12) 0.5730(3) 0.4822(2) 0.0291(4) Uani 1 1 d . . .
O1 O 0.64228(10) 0.3899(3) 0.4187(3) 0.0470(4) Uani 1 1 d . . .
C1 C 0.74347(13) 0.8727(3) 0.6339(3) 0.0278(4) Uani 1 1 d . . .
O3 O 1.0000 1.1633(3) 0.7500 0.0547(7) Uani 1 2 d S . .
O4 O 0.5000 1.0072(4) 0.7500 0.0594(8) Uani 1 2 d S . .
C8 C 0.90283(13) 0.6579(3) 0.6095(3) 0.0268(4) Uani 1 1 d . . .
C9 C 0.90987(12) 0.8576(3) 0.6877(3) 0.0241(4) Uani 1 1 d . . .
C5 C 0.82917(12) 0.9653(3) 0.6988(3) 0.0269(4) Uani 1 1 d . . .
C6 C 0.81694(12) 0.5652(3) 0.5435(3) 0.0273(4) Uani 1 1 d . . .
C7 C 1.0000 0.9737(4) 0.7500 0.0307(5) Uani 1 2 d S . .
H1 H 0.9540(17) 0.589(4) 0.601(3) 0.034(6) Uiso 1 1 d . . .
H2 H 0.6913(16) 0.943(4) 0.641(3) 0.030(5) Uiso 1 1 d . . .
H3 H 0.8122(16) 0.437(4) 0.495(3) 0.036(6) Uiso 1 1 d . . .
H4 H 0.8328(16) 1.099(4) 0.745(3) 0.034(6) Uiso 1 1 d . . .
H5 H 0.521(2) 1.081(5) 0.837(4) 0.059(8) Uiso 1 1 d . . .

loop_
_atom_site_aniso_label
_atom_site_aniso_U_11
_atom_site_aniso_U_22
_atom_site_aniso_U_33
_atom_site_aniso_U_23
_atom_site_aniso_U_13
_atom_site_aniso_U_12
Cd1 0.01673(11) 0.02444(12) 0.03728(12) 0.000 0.00185(7) 0.000
O2 0.0162(6) 0.0428(9) 0.0454(8) 0.0137(6) -0.0001(6) -0.0008(5)
C4 0.0161(8) 0.0317(10) 0.0222(7) 0.0000(6) 0.0007(6) -0.0030(6)
C3 0.0201(8) 0.0423(11) 0.0230(8) 0.0018(7) 0.0008(6) -0.0076(8)
O1 0.0243(7) 0.0550(10) 0.0602(10) -0.0295(8) 0.0061(7) -0.0132(7)
C1 0.0166(8) 0.0322(10) 0.0333(9) -0.0019(7) 0.0032(7) 0.0034(7)
O3 0.0230(11) 0.0262(12) 0.112(2) 0.000 0.0084(13) 0.000
O4 0.088(2) 0.0176(11) 0.0513(14) 0.000 -0.0281(14) 0.000
C8 0.0175(8) 0.0287(10) 0.0328(9) -0.0029(7) 0.0028(7) 0.0042(7)
C9 0.0151(8) 0.0268(9) 0.0282(8) 0.0005(6) 0.0004(6) 0.0000(6)
C5 0.0200(8) 0.0256(9) 0.0330(9) -0.0040(7) 0.0017(7) 0.0014(7)
C6 0.0233(8) 0.0277(9) 0.0290(8) -0.0060(7) 0.0021(7) -0.0011(7)
C7 0.0176(11) 0.0275(13) 0.0440(14) 0.000 0.0007(10) 0.000

loop_
_atom_type_symbol
_atom_type_description
_atom_type_scat_dispersion_real
_atom_type_scat_dispersion_imag
_atom_type_scat_source
C C 0.0033 0.0016 'International Tables Vol C Tables 4.2.6.8 and 6.1.1.4'
H H 0.0000 0.0000 'International Tables Vol C Tables 4.2.6.8 and 6.1.1.4'
O O 0.0106 0.0060 'International Tables Vol C Tables 4.2.6.8 and 6.1.1.4'
Cd Cd -0.8075 1.2024 'International Tables Vol C Tables 4.2.6.8 and 6.1.1.4'

loop_
_geom_angle_atom_site_label_1
_geom_angle_atom_site_label_2
_geom_angle_atom_site_label_3
_geom_angle
_geom_angle_site_symmetry_1
_geom_angle_site_symmetry_3
O1 Cd1 O1 163.16(10) 3_666 4_566
O1 Cd1 O4 98.42(5) 3_666 .
O1 Cd1 O4 98.42(5) 4_566 .
O1 Cd1 O2 84.41(6) 3_666 2_656
O1 Cd1 O2 96.23(6) 4_566 2_656
O4 Cd1 O2 87.80(3) . 2_656
O1 Cd1 O2 96.23(6) 3_666 .
O1 Cd1 O2 84.41(6) 4_566 .
O4 Cd1 O2 87.80(3) . .
O2 Cd1 O2 175.61(7) 2_656 .
C3 O2 Cd1 120.82(12) . .
C1 C4 C6 119.86(17) . .
C1 C4 C3 120.68(17) . .
C6 C4 C3 119.45(17) . .
O1 C3 O2 121.55(17) . .
O1 C3 C4 118.43(17) . .
O2 C3 C4 120.02(18) . .
C3 O1 Cd1 106.27(13) . 3_666
C5 C1 C4 120.20(17) . .
C5 C1 H2 120.0(14) . .
C4 C1 H2 119.8(14) . .
Cd1 O4 H5 127(2) . .
C9 C8 C6 120.58(17) . .
C9 C8 H1 119.8(15) . .
C6 C8 H1 119.7(15) . .
C8 C9 C5 119.18(17) . .
C8 C9 C7 123.55(17) . .
C5 C9 C7 117.13(17) . .
C1 C5 C9 120.31(18) . .
C1 C5 H4 119.7(15) . .
C9 C5 H4 120.0(15) . .
C8 C6 C4 119.86(17) . .
C8 C6 H3 120.9(15) . .
C4 C6 H3 119.2(15) . .
O3 C7 C9 119.49(11) . .
O3 C7 C9 119.49(11) . 2_756
C9 C7 C9 121.0(2) . 2_756

loop_
_geom_bond_atom_site_label_1
_geom_bond_atom_site_label_2
_geom_bond_distance
_geom_bond_site_symmetry_2
Cd1 O1 2.2064(16) 3_666
Cd1 O1 2.2064(16) 4_566
Cd1 O4 2.214(2) .
Cd1 O2 2.3920(17) 2_656
Cd1 O2 2.3920(17) .
O2 C3 1.272(2) .
C4 C1 1.386(3) .
C4 C6 1.393(3) .
C4 C3 1.496(2) .
C3 O1 1.253(3) .
O1 Cd1 2.2064(16) 3_666
C1 C5 1.385(3) .
C1 H2 0.91(2) .
O3 C7 1.212(3) .
O4 H5 0.79(3) .
C8 C9 1.388(2) .
C8 C6 1.388(3) .
C8 H1 0.89(2) .
C9 C5 1.399(3) .
C9 C7 1.506(2) .
C5 H4 0.91(2) .
C6 H3 0.88(2) .
C7 C9 1.506(2) 2_756

loop_
_geom_hbond_atom_site_label_D
_geom_hbond_atom_site_label_H
_geom_hbond_atom_site_label_A
_geom_hbond_distance_DH
_geom_hbond_distance_HA
_geom_hbond_distance_DA
_geom_hbond_angle_DHA
_geom_hbond_site_symmetry_A
O4 H5 O2 0.77(3) 1.93(3) 2.681(2) 162(3) 4_576
